data_7234054
loop_
_publ_author_name
'Takaaki Hiramatsu'
'Yukihiro Yoshida'
'Gunzi Saito'
'Akihiro Otsuka'
'Hideki Yamochi'
'Mitsuhiko Maesato'
'Yasuhiro Shimizu'
'Hiroshi Ito'
'Hideo Kishida'

_publ_section_title
;
 Quantum spin liquid: design of a quantum spin liquid next to a
 superconducting state based on a dimer-type ET Mott insulator
;
_journal_name_full 'Journal of Materials Chemistry C'
_journal_page_first 1378
_journal_page_last 1388
_journal_paper_doi 10.1039/C4TC01701C
_journal_volume 3
_journal_year 2015
_chemical_formula_moiety '2(C10 H8 S8), (C2 Cu1 N2 S2)'
_chemical_formula_sum 'C22 H16 Cu N2 S18'
_chemical_formula_weight 949.18
_chemical_name_common (ET)2Cu(NCS)2
_space_group_IT_number 4
_space_group_name_Hall 'P 2yb'
_space_group_name_H-M_alt 'P 1 21 1'
_symmetry_cell_setting monoclinic
_symmetry_space_group_name_Hall 'P 2yb'
_symmetry_space_group_name_H-M 'P 1 21 1'
_atom_sites_solution_hydrogens geom
_atom_sites_solution_primary direct
_atom_sites_solution_secondary difmap
_cell_angle_alpha 90.00
_cell_angle_beta 110.2760(10)
_cell_angle_gamma 90.00
_cell_formula_units_Z 2
_cell_length_a 16.2397(12)
_cell_length_b 8.4425(6)
_cell_length_c 13.1293(9)
_cell_measurement_reflns_used 4643
_cell_measurement_temperature 298(2)
_cell_measurement_theta_max 27.99
_cell_measurement_theta_min 2.61
_cell_volume 1688.5(2)
_computing_cell_refinement 'Bruker SAINT'
_computing_data_collection 'Bruker APEX2'
_computing_data_reduction 'Bruker SAINT'
_computing_molecular_graphics 'Bruker SHELXTL'
_computing_publication_material 'Bruker SHELXTL'
_computing_structure_refinement 'SHELXL-97 (Sheldrick, 2008)'
_computing_structure_solution 'SHELXS-97 (Sheldrick, 2008)'
_diffrn_ambient_temperature 298(2)
_diffrn_detector_area_resol_mean 8.333
_diffrn_measured_fraction_theta_full 0.988
_diffrn_measured_fraction_theta_max 0.988
_diffrn_measurement_device_type 'Bruker APEX-II CCD'
_diffrn_measurement_method '\f and \w scans'
_diffrn_radiation_monochromator graphite
_diffrn_radiation_source 'fine-focus sealed tube'
_diffrn_radiation_type MoK\a
_diffrn_radiation_wavelength 0.71073
_diffrn_reflns_av_R_equivalents 0.0381
_diffrn_reflns_av_sigmaI/netI 0.0358
_diffrn_reflns_limit_h_max 20
_diffrn_reflns_limit_h_min -18
_diffrn_reflns_limit_k_max 10
_diffrn_reflns_limit_k_min -9
_diffrn_reflns_limit_l_max 16
_diffrn_reflns_limit_l_min -16
_diffrn_reflns_number 9261
_diffrn_reflns_theta_full 27.00
_diffrn_reflns_theta_max 27.00
_diffrn_reflns_theta_min 1.34
_exptl_absorpt_coefficient_mu 1.784
_exptl_absorpt_correction_T_max 0.9484
_exptl_absorpt_correction_T_min 0.5008
_exptl_absorpt_correction_type numerical
_exptl_absorpt_process_details
;
APEX2 Software
;
_exptl_crystal_colour black
_exptl_crystal_density_diffrn 1.867
_exptl_crystal_density_method 'not measured'
_exptl_crystal_description plate
_exptl_crystal_F_000 958
_exptl_crystal_preparation 'Magnetic properties, electronic property'
_exptl_crystal_size_max 0.45
_exptl_crystal_size_mid 0.44
_exptl_crystal_size_min 0.03
_refine_diff_density_max 0.620
_refine_diff_density_min -0.574
_refine_diff_density_rms 0.151
_refine_ls_abs_structure_details 'Flack H D (1983), Acta Cryst. A39, 876-881'
_refine_ls_abs_structure_Flack 0.045(18)
_refine_ls_extinction_method none
_refine_ls_goodness_of_fit_ref 1.061
_refine_ls_hydrogen_treatment constr
_refine_ls_matrix_type full
_refine_ls_number_parameters 426
_refine_ls_number_reflns 6215
_refine_ls_number_restraints 1
_refine_ls_restrained_S_all 1.061
_refine_ls_R_factor_all 0.0506
_refine_ls_R_factor_gt 0.0423
_refine_ls_shift/su_max 0.000
_refine_ls_shift/su_mean 0.000
_refine_ls_structure_factor_coef Fsqd
_refine_ls_weighting_details 'calc w=1/[\s^2^(Fo^2^)+(0.0680P)^2^+0.0000P] where P=(Fo^2^+2Fc^2^)/3'
_refine_ls_weighting_scheme calc
_refine_ls_wR_factor_gt 0.1062
_refine_ls_wR_factor_ref 0.1105
_reflns_number_gt 5347
_reflns_number_total 6215
_reflns_threshold_expression >2sigma(I)
_cod_data_source_file 1000010.cif
_cod_data_source_block PCOD1000010
_cod_depositor_comments
;
The following automatic conversions were performed:

data item '_symmetry_cell_setting' value 'Monoclinic' was changed to
'monoclinic' in accordance with the built-in table derived from the
CIF Core dictionary named 'cif_core.dic' version 2.4.5 last updated
on 2014-11-21.

Automatic conversion script
Id: cif_fix_values 6909 2019-04-08 15:41:33Z antanas 
;
_cod_original_sg_symbol_H-M 'P2(1) '
_cod_original_formula_sum 'C22 H16 Cu1 N2 S18'
_cod_database_code 7234054

loop_
_symmetry_equiv_pos_as_xyz
'x, y, z'
'-x, y+1/2, -z'

loop_
_atom_site_label
_atom_site_type_symbol
_atom_site_fract_x
_atom_site_fract_y
_atom_site_fract_z
_atom_site_U_iso_or_equiv
_atom_site_adp_type
_atom_site_occupancy
_atom_site_symmetry_multiplicity
_atom_site_calc_flag
_atom_site_refinement_flags
_atom_site_disorder_assembly
_atom_site_disorder_group
C1 C 0.5370(3) 0.1677(6) 0.8457(4) 0.0348(11) Uani 1 1 d . . .
C2 C 0.6536(3) 0.0907(7) 0.7636(4) 0.0370(12) Uani 1 1 d . A .
C3 C 0.6926(3) 0.1978(6) 0.8411(4) 0.0351(11) Uani 1 1 d . A .
C4A C 0.8106(10) 0.037(3) 0.733(2) 0.066(6) Uani 0.56(3) 1 d P A 1
H4A H 0.8408 -0.0422 0.7910 0.079 Uiso 0.56(3) 1 calc PR A 1
H4B H 0.8351 0.0231 0.6736 0.079 Uiso 0.56(3) 1 calc PR A 1
C5A C 0.8346(13) 0.194(3) 0.7788(18) 0.060(5) Uani 0.56(3) 1 d P A 1
H5A H 0.8100 0.2723 0.7187 0.072 Uiso 0.56(3) 1 calc PR A 1
H5B H 0.8999 0.2029 0.8031 0.072 Uiso 0.56(3) 1 calc PR A 1
C4B C 0.7943(16) 0.099(3) 0.6968(19) 0.052(5) Uani 0.44(3) 1 d P A 2
H4C H 0.8308 0.0428 0.6604 0.062 Uiso 0.44(3) 1 calc PR A 2
H4D H 0.7774 0.2044 0.6608 0.062 Uiso 0.44(3) 1 calc PR A 2
C5B C 0.8496(10) 0.124(3) 0.819(2) 0.054(5) Uani 0.44(3) 1 d P A 2
H5C H 0.9085 0.1664 0.8239 0.065 Uiso 0.44(3) 1 calc PR A 2
H5D H 0.8588 0.0194 0.8560 0.065 Uiso 0.44(3) 1 calc PR A 2
C6 C 0.4639(3) 0.1696(6) 0.8742(4) 0.0331(11) Uani 1 1 d . . .
C7 C 0.3471(3) 0.2168(7) 0.9621(4) 0.0415(13) Uani 1 1 d . . .
C8 C 0.3138(3) 0.1037(7) 0.8880(4) 0.0365(12) Uani 1 1 d . . .
C9 C 0.2111(4) 0.1748(8) 1.0365(5) 0.0542(16) Uani 1 1 d . . .
H9A H 0.2359 0.0765 1.0784 0.065 Uiso 1 1 calc R . .
H9B H 0.1718 0.2252 1.0714 0.065 Uiso 1 1 calc R . .
C10 C 0.1560(3) 0.1279(8) 0.9213(5) 0.0488(13) Uani 1 1 d . . .
H10A H 0.1358 0.2263 0.8773 0.059 Uiso 1 1 calc R . .
H10B H 0.1027 0.0702 0.9229 0.059 Uiso 1 1 calc R . .
S1 S 0.54351(7) 0.04862(17) 0.74105(10) 0.0400(3) Uani 1 1 d . . .
S2 S 0.62882(7) 0.28572(17) 0.90806(9) 0.0403(3) Uani 1 1 d . . .
S3 S 0.69664(9) -0.0147(2) 0.67994(13) 0.0551(4) Uani 1 1 d . . .
S4 S 0.80241(9) 0.2547(3) 0.88763(14) 0.0701(5) Uani 1 1 d . . .
S5 S 0.45074(8) 0.29086(17) 0.97477(9) 0.0418(3) Uani 1 1 d . . .
S6 S 0.37766(8) 0.04167(16) 0.81324(10) 0.0392(3) Uani 1 1 d . . .
S7 S 0.29927(11) 0.3076(2) 1.04724(14) 0.0705(6) Uani 1 1 d . . .
S8 S 0.21277(8) 0.00523(19) 0.85542(12) 0.0495(4) Uani 1 1 d . . .
C11 C 0.5423(3) 0.4565(6) 0.6230(4) 0.0349(11) Uani 1 1 d . . .
C12 C 0.6919(3) 0.5266(6) 0.6067(4) 0.0333(11) Uani 1 1 d . . .
C13 C 0.6592(3) 0.4081(6) 0.5357(4) 0.0379(12) Uani 1 1 d . . .
C14 C 0.8492(3) 0.5024(7) 0.5727(4) 0.0448(13) Uani 1 1 d . . .
H14A H 0.9018 0.5608 0.5695 0.054 Uiso 1 1 calc R . .
H14B H 0.8706 0.4075 0.6200 0.054 Uiso 1 1 calc R . .
C15 C 0.7958(4) 0.4480(8) 0.4608(4) 0.0540(16) Uani 1 1 d . . .
H15A H 0.8359 0.3944 0.4285 0.065 Uiso 1 1 calc R . .
H15B H 0.7709 0.5433 0.4154 0.065 Uiso 1 1 calc R . .
C16 C 0.4691(3) 0.4559(6) 0.6522(4) 0.0337(11) Uani 1 1 d . . .
C17 C 0.3132(3) 0.4243(6) 0.6566(4) 0.0389(12) Uani 1 1 d . B .
C18 C 0.3518(3) 0.5345(6) 0.7333(4) 0.0366(12) Uani 1 1 d . B .
C19A C 0.1640(13) 0.427(3) 0.7024(17) 0.054(5) Uani 0.49(3) 1 d P B 1
H19A H 0.0987 0.4149 0.6722 0.065 Uiso 0.49(3) 1 calc PR B 1
H19B H 0.1862 0.3608 0.7695 0.065 Uiso 0.49(3) 1 calc PR B 1
C20A C 0.1854(10) 0.5975(19) 0.733(2) 0.051(5) Uani 0.49(3) 1 d P B 1
H20A H 0.1500 0.6325 0.7781 0.061 Uiso 0.49(3) 1 calc PR B 1
H20B H 0.1664 0.6626 0.6654 0.061 Uiso 0.49(3) 1 calc PR B 1
C19B C 0.1586(10) 0.509(3) 0.6861(15) 0.054(4) Uani 0.51(3) 1 d P B 2
H19C H 0.1484 0.6097 0.6437 0.065 Uiso 0.51(3) 1 calc PR B 2
H19D H 0.1000 0.4694 0.6840 0.065 Uiso 0.51(3) 1 calc PR B 2
C20B C 0.2107(9) 0.547(3) 0.8001(17) 0.057(5) Uani 0.51(3) 1 d P B 2
H20D H 0.2247 0.4462 0.8432 0.068 Uiso 0.51(3) 1 calc PR B 2
H20C H 0.1749 0.6147 0.8312 0.068 Uiso 0.51(3) 1 calc PR B 2
S11 S 0.62753(8) 0.58831(16) 0.68190(10) 0.0408(3) Uani 1 1 d . . .
S12 S 0.55618(8) 0.33304(16) 0.52508(9) 0.0406(3) Uani 1 1 d . . .
S13 S 0.78993(8) 0.6292(2) 0.63413(12) 0.0500(4) Uani 1 1 d . . .
S14 S 0.70744(11) 0.3152(2) 0.45223(14) 0.0682(5) Uani 1 1 d . . .
S15 S 0.37893(8) 0.33620(17) 0.59205(9) 0.0398(3) Uani 1 1 d . . .
S16 S 0.46066(8) 0.58081(17) 0.75327(10) 0.0429(3) Uani 1 1 d . . .
S17 S 0.20545(9) 0.3573(2) 0.61229(17) 0.0733(5) Uani 1 1 d . . .
S18 S 0.30586(10) 0.6420(2) 0.81173(14) 0.0581(4) Uani 1 1 d . . .
Cu21 Cu 0.00098(4) 0.26024(11) 0.15731(5) 0.0553(2) Uani 1 1 d . . .
C21 C -0.0098(3) -0.0762(7) 0.0467(4) 0.0436(12) Uani 1 1 d . . .
C22 C 0.0015(3) 0.4804(8) 0.3389(4) 0.0539(15) Uani 1 1 d . . .
N21 N -0.0094(3) -0.1363(7) -0.0307(4) 0.0590(13) Uani 1 1 d . . .
N22 N 0.0008(3) 0.3788(8) 0.2791(5) 0.0712(15) Uani 1 1 d . . .
S21 S -0.01074(10) -0.0033(2) 0.16268(11) 0.0578(4) Uani 1 1 d . . .
S22 S 0.00468(11) 0.6239(3) 0.42369(14) 0.0744(5) Uani 1 1 d . . .

loop_
_atom_site_aniso_label
_atom_site_aniso_U_11
_atom_site_aniso_U_22
_atom_site_aniso_U_33
_atom_site_aniso_U_23
_atom_site_aniso_U_13
_atom_site_aniso_U_12
C1 0.031(2) 0.036(3) 0.035(2) -0.002(2) 0.0097(19) -0.006(2)
C2 0.027(2) 0.042(4) 0.041(2) 0.004(2) 0.011(2) -0.004(2)
C3 0.023(2) 0.034(3) 0.046(3) -0.003(2) 0.0094(19) -0.0064(18)
C4A 0.022(6) 0.084(15) 0.099(15) -0.001(10) 0.032(8) -0.004(7)
C5A 0.055(9) 0.067(13) 0.075(10) -0.010(8) 0.044(8) -0.011(8)
C4B 0.047(10) 0.058(14) 0.052(10) 0.011(8) 0.020(8) -0.005(9)
C5B 0.023(6) 0.047(12) 0.081(13) 0.011(10) 0.003(7) 0.009(7)
C6 0.029(2) 0.036(3) 0.032(2) -0.0038(19) 0.0086(18) -0.0054(19)
C7 0.036(2) 0.046(4) 0.044(3) -0.009(2) 0.017(2) -0.011(2)
C8 0.028(2) 0.044(4) 0.038(2) -0.005(2) 0.0122(19) -0.006(2)
C9 0.058(3) 0.055(4) 0.064(4) -0.001(3) 0.039(3) -0.002(3)
C10 0.032(2) 0.049(4) 0.068(3) 0.004(3) 0.021(2) 0.008(3)
S1 0.0305(6) 0.0434(8) 0.0463(6) -0.0119(6) 0.0135(5) -0.0076(5)
S2 0.0332(5) 0.0472(9) 0.0401(6) -0.0112(6) 0.0124(5) -0.0109(6)
S3 0.0501(8) 0.0479(10) 0.0793(10) -0.0217(8) 0.0376(7) -0.0088(7)
S4 0.0324(6) 0.0808(12) 0.0983(12) -0.0358(12) 0.0243(7) -0.0204(8)
S5 0.0388(6) 0.0473(9) 0.0407(6) -0.0118(6) 0.0156(5) -0.0138(6)
S6 0.0322(6) 0.0404(8) 0.0476(7) -0.0138(6) 0.0169(5) -0.0093(5)
S7 0.0740(10) 0.0753(14) 0.0818(10) -0.0426(10) 0.0519(9) -0.0280(9)
S8 0.0333(6) 0.0501(9) 0.0692(8) -0.0176(8) 0.0229(6) -0.0109(6)
C11 0.039(2) 0.030(3) 0.036(2) -0.002(2) 0.013(2) -0.003(2)
C12 0.035(2) 0.030(3) 0.038(2) 0.001(2) 0.016(2) 0.001(2)
C13 0.043(3) 0.038(3) 0.038(2) -0.007(2) 0.020(2) -0.003(2)
C14 0.038(3) 0.048(4) 0.055(3) -0.006(3) 0.025(2) 0.002(3)
C15 0.061(3) 0.057(4) 0.053(3) -0.004(3) 0.033(3) -0.004(3)
C16 0.034(2) 0.031(3) 0.034(2) -0.003(2) 0.0095(19) -0.003(2)
C17 0.031(2) 0.040(3) 0.049(3) 0.001(2) 0.017(2) -0.005(2)
C18 0.037(2) 0.030(3) 0.051(3) 0.004(2) 0.025(2) -0.001(2)
C19A 0.055(8) 0.043(12) 0.080(11) -0.013(9) 0.045(8) -0.015(9)
C20A 0.040(7) 0.033(8) 0.092(15) -0.002(8) 0.039(9) 0.001(6)
C19B 0.045(7) 0.049(13) 0.070(9) -0.007(10) 0.021(6) 0.000(9)
C20B 0.038(7) 0.072(11) 0.065(10) 0.001(9) 0.024(7) -0.011(6)
S11 0.0378(6) 0.0404(9) 0.0492(7) -0.0140(6) 0.0212(5) -0.0089(5)
S12 0.0425(6) 0.0410(8) 0.0392(6) -0.0088(6) 0.0154(5) -0.0085(6)
S13 0.0373(6) 0.0509(9) 0.0668(8) -0.0183(8) 0.0241(6) -0.0078(7)
S14 0.0763(10) 0.0671(13) 0.0813(10) -0.0385(9) 0.0527(9) -0.0229(9)
S15 0.0356(6) 0.0433(8) 0.0401(6) -0.0067(6) 0.0127(5) -0.0063(5)
S16 0.0385(6) 0.0431(9) 0.0499(7) -0.0129(6) 0.0185(6) -0.0073(6)
S17 0.0377(7) 0.0698(12) 0.1150(14) -0.0324(11) 0.0298(8) -0.0122(8)
S18 0.0641(9) 0.0464(10) 0.0809(10) -0.0147(8) 0.0470(8) -0.0071(8)
Cu21 0.0505(4) 0.0601(5) 0.0587(4) -0.0037(4) 0.0234(3) -0.0053(4)
C21 0.034(2) 0.050(3) 0.047(3) 0.009(3) 0.014(2) 0.004(2)
C22 0.039(3) 0.070(4) 0.056(3) 0.012(3) 0.021(2) -0.001(3)
N21 0.056(3) 0.059(3) 0.067(3) -0.001(3) 0.026(2) 0.005(2)
N22 0.072(3) 0.079(4) 0.068(3) -0.018(3) 0.032(3) 0.000(3)
S21 0.0688(9) 0.0574(10) 0.0509(7) 0.0030(7) 0.0255(7) -0.0037(7)
S22 0.0632(9) 0.0850(13) 0.0765(10) -0.0203(11) 0.0261(8) 0.0030(10)

loop_
_atom_type_symbol
_atom_type_description
_atom_type_scat_dispersion_real
_atom_type_scat_dispersion_imag
_atom_type_scat_source
C C 0.0033 0.0016 'International Tables Vol C Tables 4.2.6.8 and 6.1.1.4'
H H 0.0000 0.0000 'International Tables Vol C Tables 4.2.6.8 and 6.1.1.4'
N N 0.0061 0.0033 'International Tables Vol C Tables 4.2.6.8 and 6.1.1.4'
S S 0.1246 0.1234 'International Tables Vol C Tables 4.2.6.8 and 6.1.1.4'
Cu Cu 0.3201 1.2651 'International Tables Vol C Tables 4.2.6.8 and 6.1.1.4'

loop_
_geom_angle_atom_site_label_1
_geom_angle_atom_site_label_2
_geom_angle_atom_site_label_3
_geom_angle
_geom_angle_site_symmetry_1
_geom_angle_site_symmetry_3
C6 C1 S1 121.5(4) . .
C6 C1 S2 123.4(4) . .
S1 C1 S2 115.2(3) . .
C3 C2 S3 129.5(4) . .
C3 C2 S1 116.8(4) . .
S3 C2 S1 113.7(3) . .
C2 C3 S4 127.5(4) . .
C2 C3 S2 117.5(3) . .
S4 C3 S2 114.9(3) . .
C5A C4A S3 118.3(18) . .
C5A C4A H4A 107.7 . .
S3 C4A H4A 107.7 . .
C5A C4A H4B 107.7 . .
S3 C4A H4B 107.7 . .
H4A C4A H4B 107.1 . .
C4A C5A S4 119.2(17) . .
C4A C5A H5A 107.5 . .
S4 C5A H5A 107.5 . .
C4A C5A H5B 107.5 . .
S4 C5A H5B 107.5 . .
H5A C5A H5B 107.0 . .
C5B C4B S3 111.7(18) . .
C5B C4B H4C 109.3 . .
S3 C4B H4C 109.3 . .
C5B C4B H4D 109.3 . .
S3 C4B H4D 109.3 . .
H4C C4B H4D 107.9 . .
C4B C5B S4 114.7(16) . .
C4B C5B H5C 108.6 . .
S4 C5B H5C 108.6 . .
C4B C5B H5D 108.6 . .
S4 C5B H5D 108.6 . .
H5C C5B H5D 107.6 . .
C1 C6 S6 120.6(4) . .
C1 C6 S5 124.2(4) . .
S6 C6 S5 115.2(3) . .
C8 C7 S7 128.5(4) . .
C8 C7 S5 117.2(4) . .
S7 C7 S5 114.2(3) . .
C7 C8 S6 117.2(4) . .
C7 C8 S8 128.6(4) . .
S6 C8 S8 114.2(3) . .
C10 C9 S7 114.9(4) . .
C10 C9 H9A 108.5 . .
S7 C9 H9A 108.5 . .
C10 C9 H9B 108.5 . .
S7 C9 H9B 108.5 . .
H9A C9 H9B 107.5 . .
C9 C10 S8 114.0(4) . .
C9 C10 H10A 108.8 . .
S8 C10 H10A 108.8 . .
C9 C10 H10B 108.8 . .
S8 C10 H10B 108.8 . .
H10A C10 H10B 107.6 . .
C1 S1 C2 95.1(2) . .
C3 S2 C1 94.7(2) . .
C2 S3 C4A 102.5(6) . .
C2 S3 C4B 100.3(8) . .
C4A S3 C4B 22.5(6) . .
C3 S4 C5A 101.0(6) . .
C3 S4 C5B 102.8(6) . .
C5A S4 C5B 25.2(6) . .
C6 S5 C7 94.9(2) . .
C6 S6 C8 95.5(2) . .
C7 S7 C9 101.3(3) . .
C8 S8 C10 101.6(3) . .
C16 C11 S12 123.7(4) . .
C16 C11 S11 120.9(4) . .
S12 C11 S11 115.3(3) . .
C13 C12 S13 128.9(4) . .
C13 C12 S11 116.3(4) . .
S13 C12 S11 114.8(3) . .
C12 C13 S14 128.1(4) . .
C12 C13 S12 117.5(4) . .
S14 C13 S12 114.4(3) . .
C15 C14 S13 113.8(4) . .
C15 C14 H14A 108.8 . .
S13 C14 H14A 108.8 . .
C15 C14 H14B 108.8 . .
S13 C14 H14B 108.8 . .
H14A C14 H14B 107.7 . .
C14 C15 S14 115.6(4) . .
C14 C15 H15A 108.4 . .
S14 C15 H15A 108.4 . .
C14 C15 H15B 108.4 . .
S14 C15 H15B 108.4 . .
H15A C15 H15B 107.4 . .
C11 C16 S15 123.7(4) . .
C11 C16 S16 121.2(4) . .
S15 C16 S16 115.1(3) . .
C18 C17 S17 128.7(4) . .
C18 C17 S15 116.8(4) . .
S17 C17 S15 114.5(3) . .
C17 C18 S18 128.4(4) . .
C17 C18 S16 116.8(4) . .
S18 C18 S16 114.8(3) . .
C20A C19A S17 114.8(15) . .
C20A C19A H19A 108.6 . .
S17 C19A H19A 108.6 . .
C20A C19A H19B 108.6 . .
S17 C19A H19B 108.6 . .
H19A C19A H19B 107.6 . .
C19A C20A S18 115.6(15) . .
C19A C20A H20A 108.4 . .
S18 C20A H20A 108.4 . .
C19A C20A H20B 108.4 . .
S18 C20A H20B 108.4 . .
H20A C20A H20B 107.4 . .
C20B C19B S17 118.0(14) . .
C20B C19B H19C 107.8 . .
S17 C19B H19C 107.8 . .
C20B C19B H19D 107.8 . .
S17 C19B H19D 107.8 . .
H19C C19B H19D 107.1 . .
C19B C20B S18 112.1(17) . .
C19B C20B H20D 109.2 . .
S18 C20B H20D 109.2 . .
C19B C20B H20C 109.2 . .
S18 C20B H20C 109.2 . .
H20D C20B H20C 107.9 . .
C11 S11 C12 95.7(2) . .
C11 S12 C13 95.2(2) . .
C12 S13 C14 101.8(3) . .
C13 S14 C15 101.8(3) . .
C16 S15 C17 95.4(2) . .
C16 S16 C18 95.4(2) . .
C19A S17 C17 104.9(6) . .
C19A S17 C19B 21.7(7) . .
C17 S17 C19B 98.3(6) . .
C20B S18 C18 105.3(5) . .
C20B S18 C20A 29.4(5) . .
C18 S18 C20A 98.5(6) . .
N22 Cu21 N21 120.8(3) . 2
N22 Cu21 S21 118.4(2) . .
N21 Cu21 S21 120.75(17) 2 .
N21 C21 S21 175.4(5) . .
N22 C22 S22 178.8(5) . .
C21 N21 Cu21 176.5(4) . 2_545
C22 N22 Cu21 164.4(6) . .
C21 S21 Cu21 108.3(2) . .

loop_
_geom_bond_atom_site_label_1
_geom_bond_atom_site_label_2
_geom_bond_distance
_geom_bond_site_symmetry_2
C1 C6 1.363(7) .
C1 S1 1.736(5) .
C1 S2 1.744(5) .
C2 C3 1.344(7) .
C2 S3 1.737(5) .
C2 S1 1.745(5) .
C3 S4 1.740(4) .
C3 S2 1.741(5) .
C4A C5A 1.46(3) .
C4A S3 1.790(14) .
C4A H4A 1.0000 .
C4A H4B 1.0000 .
C5A S4 1.758(14) .
C5A H5A 1.0000 .
C5A H5B 1.0000 .
C4B C5B 1.55(4) .
C4B S3 1.80(2) .
C4B H4C 1.0000 .
C4B H4D 1.0000 .
C5B S4 1.761(19) .
C5B H5C 1.0000 .
C5B H5D 1.0000 .
C6 S6 1.729(5) .
C6 S5 1.741(5) .
C7 C8 1.337(7) .
C7 S7 1.743(5) .
C7 S5 1.749(5) .
C8 S6 1.738(5) .
C8 S8 1.755(5) .
C9 C10 1.518(8) .
C9 S7 1.785(6) .
C9 H9A 1.0000 .
C9 H9B 1.0000 .
C10 S8 1.796(6) .
C10 H10A 1.0000 .
C10 H10B 1.0000 .
C11 C16 1.369(7) .
C11 S12 1.730(5) .
C11 S11 1.735(5) .
C12 C13 1.345(7) .
C12 S13 1.737(5) .
C12 S11 1.747(5) .
C13 S14 1.739(5) .
C13 S12 1.749(5) .
C14 C15 1.496(7) .
C14 S13 1.805(5) .
C14 H14A 1.0000 .
C14 H14B 1.0000 .
C15 S14 1.794(6) .
C15 H15A 1.0000 .
C15 H15B 1.0000 .
C16 S15 1.729(5) .
C16 S16 1.737(5) .
C17 C18 1.355(7) .
C17 S17 1.737(5) .
C17 S15 1.742(5) .
C18 S18 1.725(5) .
C18 S16 1.739(5) .
C19A C20A 1.50(3) .
C19A S17 1.659(17) .
C19A H19A 1.0000 .
C19A H19B 1.0000 .
C20A S18 1.906(18) .
C20A H20A 1.0000 .
C20A H20B 1.0000 .
C19B C20B 1.48(3) .
C19B S17 1.914(19) .
C19B H19C 1.0000 .
C19B H19D 1.0000 .
C20B S18 1.702(12) .
C20B H20D 1.0000 .
C20B H20C 1.0000 .
Cu21 N22 1.887(6) .
Cu21 N21 1.924(5) 2
Cu21 S21 2.2365(18) .
C21 N21 1.138(7) .
C21 S21 1.648(6) .
C22 N22 1.161(8) .
C22 S22 1.633(7) .
N21 Cu21 1.924(5) 2_545

loop_
_geom_torsion_atom_site_label_1
_geom_torsion_atom_site_label_2
_geom_torsion_atom_site_label_3
_geom_torsion_atom_site_label_4
_geom_torsion
_geom_torsion_site_symmetry_1
_geom_torsion_site_symmetry_2
_geom_torsion_site_symmetry_3
_geom_torsion_site_symmetry_4
S3 C2 C3 S4 -4.5(8) . . . .
S1 C2 C3 S4 175.7(3) . . . .
S3 C2 C3 S2 178.4(3) . . . .
S1 C2 C3 S2 -1.4(6) . . . .
S3 C4A C5A S4 58(4) . . . .
S3 C4B C5B S4 -71(3) . . . .
S1 C1 C6 S6 4.8(6) . . . .
S2 C1 C6 S6 -176.7(3) . . . .
S1 C1 C6 S5 -177.6(3) . . . .
S2 C1 C6 S5 0.9(7) . . . .
S7 C7 C8 S6 178.3(3) . . . .
S5 C7 C8 S6 0.5(6) . . . .
S7 C7 C8 S8 -2.3(8) . . . .
S5 C7 C8 S8 179.9(3) . . . .
S7 C9 C10 S8 68.6(5) . . . .
C6 C1 S1 C2 -173.5(4) . . . .
S2 C1 S1 C2 7.9(3) . . . .
C3 C2 S1 C1 -3.9(4) . . . .
S3 C2 S1 C1 176.3(3) . . . .
C2 C3 S2 C1 5.9(4) . . . .
S4 C3 S2 C1 -171.6(3) . . . .
C6 C1 S2 C3 173.0(5) . . . .
S1 C1 S2 C3 -8.4(3) . . . .
C3 C2 S3 C4A 6.7(12) . . . .
S1 C2 S3 C4A -173.5(11) . . . .
C3 C2 S3 C4B -16.2(10) . . . .
S1 C2 S3 C4B 163.6(9) . . . .
C5A C4A S3 C2 -33(3) . . . .
C5A C4A S3 C4B 54(3) . . . .
C5B C4B S3 C2 51(2) . . . .
C5B C4B S3 C4A -47(3) . . . .
C2 C3 S4 C5A 20.0(11) . . . .
S2 C3 S4 C5A -162.8(10) . . . .
C2 C3 S4 C5B -5.7(12) . . . .
S2 C3 S4 C5B 171.5(11) . . . .
C4A C5A S4 C3 -47(3) . . . .
C4A C5A S4 C5B 50(2) . . . .
C4B C5B S4 C3 43(2) . . . .
C4B C5B S4 C5A -45.6(19) . . . .
C1 C6 S5 C7 -178.1(5) . . . .
S6 C6 S5 C7 -0.4(3) . . . .
C8 C7 S5 C6 -0.1(5) . . . .
S7 C7 S5 C6 -178.2(3) . . . .
C1 C6 S6 C8 178.4(4) . . . .
S5 C6 S6 C8 0.6(3) . . . .
C7 C8 S6 C6 -0.7(5) . . . .
S8 C8 S6 C6 179.9(3) . . . .
C8 C7 S7 C9 15.4(6) . . . .
S5 C7 S7 C9 -166.8(3) . . . .
C10 C9 S7 C7 -47.9(5) . . . .
C7 C8 S8 C10 13.8(6) . . . .
S6 C8 S8 C10 -166.9(3) . . . .
C9 C10 S8 C8 -45.6(5) . . . .
S13 C12 C13 S14 2.6(8) . . . .
S11 C12 C13 S14 -177.8(3) . . . .
S13 C12 C13 S12 -178.4(3) . . . .
S11 C12 C13 S12 1.2(6) . . . .
S13 C14 C15 S14 -67.6(6) . . . .
S12 C11 C16 S15 -2.2(7) . . . .
S11 C11 C16 S15 176.2(3) . . . .
S12 C11 C16 S16 178.8(3) . . . .
S11 C11 C16 S16 -2.8(6) . . . .
S17 C17 C18 S18 0.4(8) . . . .
S15 C17 C18 S18 -179.7(3) . . . .
S17 C17 C18 S16 -176.9(3) . . . .
S15 C17 C18 S16 2.9(6) . . . .
S17 C19A C20A S18 -67(3) . . . .
S17 C19B C20B S18 67(3) . . . .
C16 C11 S11 C12 -178.6(4) . . . .
S12 C11 S11 C12 0.0(3) . . . .
C13 C12 S11 C11 -0.7(4) . . . .
S13 C12 S11 C11 178.9(3) . . . .
C16 C11 S12 C13 179.0(4) . . . .
S11 C11 S12 C13 0.5(3) . . . .
C12 C13 S12 C11 -1.1(5) . . . .
S14 C13 S12 C11 178.1(3) . . . .
C13 C12 S13 C14 -15.2(6) . . . .
S11 C12 S13 C14 165.2(3) . . . .
C15 C14 S13 C12 46.5(5) . . . .
C12 C13 S14 C15 -13.6(6) . . . .
S12 C13 S14 C15 167.4(3) . . . .
C14 C15 S14 C13 46.1(5) . . . .
C11 C16 S15 C17 -171.8(4) . . . .
S16 C16 S15 C17 7.3(3) . . . .
C18 C17 S15 C16 -6.1(5) . . . .
S17 C17 S15 C16 173.7(3) . . . .
C11 C16 S16 C18 173.0(4) . . . .
S15 C16 S16 C18 -6.1(3) . . . .
C17 C18 S16 C16 1.9(5) . . . .
S18 C18 S16 C16 -175.8(3) . . . .
C20A C19A S17 C17 45(2) . . . .
C20A C19A S17 C19B -30(2) . . . .
C18 C17 S17 C19A -12.2(11) . . . .
S15 C17 S17 C19A 167.9(10) . . . .
C18 C17 S17 C19B 8.9(9) . . . .
S15 C17 S17 C19B -170.9(8) . . . .
C20B C19B S17 C19A 66(3) . . . .
C20B C19B S17 C17 -43(2) . . . .
C19B C20B S18 C18 -47(2) . . . .
C19B C20B S18 C20A 32.6(15) . . . .
C17 C18 S18 C20B 15.7(11) . . . .
S16 C18 S18 C20B -166.9(9) . . . .
C17 C18 S18 C20A -13.5(8) . . . .
S16 C18 S18 C20A 163.9(7) . . . .
C19A C20A S18 C20B -60.4(18) . . . .
C19A C20A S18 C18 45.8(19) . . . .
S21 C21 N21 Cu21 -82(11) . . . 2_545
S22 C22 N22 Cu21 -76(29) . . . .
N21 Cu21 N22 C22 2.3(19) 2 . . .
S21 Cu21 N22 C22 -176.9(18) . . . .
N21 C21 S21 Cu21 177(100) . . . .
N22 Cu21 S21 C21 179.5(3) . . . .
N21 Cu21 S21 C21 0.3(3) 2 . . .
